data_1558864
loop_
_publ_author_name
'Somsri, Supattra'
'Kuwamura, Naoto'
'Kojima, Tatsuhiro'
'Yoshinari, Nobuto'
'Konno, Takumi'

_publ_section_title
;
 Self-assembly of Cyclic Hexamers of \g-Cyclodextrin in a
 Metallosupramolecular Framework with D-Penicillamine
;
_journal_name_full 'Chemical Science'
_journal_paper_doi 10.1039/D0SC03925J
_journal_year 2020
_chemical_absolute_configuration rmad
_chemical_formula_sum 'C30 H54 Au3 Co2 N6 Na3.33 O45 S6'
_chemical_formula_weight 2196.54
_space_group_crystal_system cubic
_space_group_IT_number 199
_space_group_name_Hall 'I 2b 2c 3'
_space_group_name_H-M_alt 'I 21 3'
_atom_sites_solution_hydrogens geom
_audit_creation_method SHELXL-2018/3
_audit_update_record
;
2020-05-29 deposited with the CCDC.	2020-08-17 downloaded from the CCDC.
;
_cell_angle_alpha 90
_cell_angle_beta 90
_cell_angle_gamma 90
_cell_formula_units_Z 12
_cell_length_a 41.407(3)
_cell_length_b 41.407(3)
_cell_length_c 41.407(3)
_cell_measurement_reflns_used 141507
_cell_measurement_temperature 100(2)
_cell_measurement_theta_max 16.007
_cell_measurement_theta_min 0.588
_cell_volume 70994(9)
_computing_cell_refinement 'RAPID-AUTO (Rigaku Corporation)'
_computing_data_collection 'RAPID-AUTO (Rigaku Corporation)'
_computing_data_reduction 'RAPID-AUTO (Rigaku Corporation)'
_computing_molecular_graphics Mercury
_computing_publication_material WinGX
_computing_structure_refinement 'SHELXL-2018/3 (Sheldrick, 2018)'
_computing_structure_solution 'SHELXS-2014 (Sheldrick, 2014)'
_diffrn_ambient_temperature 100(2)
_diffrn_detector_area_resol_mean 5.814
_diffrn_measured_fraction_theta_full 0.999
_diffrn_measured_fraction_theta_max 1.000
_diffrn_measurement_device_type 'RIGAKU 1/4chi goniometer with PILATUS3 X CdTe 1M'
_diffrn_measurement_method 'w scan'
_diffrn_radiation_monochromator Si(311)
_diffrn_radiation_type synchrotron
_diffrn_radiation_wavelength 0.4248
_diffrn_reflns_av_R_equivalents 0.1013
_diffrn_reflns_av_unetI/netI 0.0768
_diffrn_reflns_Laue_measured_fraction_full 0.999
_diffrn_reflns_Laue_measured_fraction_max 1.000
_diffrn_reflns_limit_h_max 47
_diffrn_reflns_limit_h_min -53
_diffrn_reflns_limit_k_max 53
_diffrn_reflns_limit_k_min -49
_diffrn_reflns_limit_l_max 51
_diffrn_reflns_limit_l_min -34
_diffrn_reflns_number 141507
_diffrn_reflns_point_group_measured_fraction_full 1.000
_diffrn_reflns_point_group_measured_fraction_max 1.000
_diffrn_reflns_theta_full 14.766
_diffrn_reflns_theta_max 16.007
_diffrn_reflns_theta_min 0.588
_diffrn_source 'SPring-8 BL02B1 bending magnet'
_exptl_absorpt_coefficient_mu 0.526
_exptl_absorpt_correction_T_max 1.0000
_exptl_absorpt_correction_T_min 0.3402
_exptl_absorpt_correction_type multi-scan
_exptl_absorpt_process_details
;
(ABSCOR; Higashi, 1995)
;
_exptl_crystal_colour purple
_exptl_crystal_density_diffrn 0.617
_exptl_crystal_description 'truncated hexagonal pyramid'
_exptl_crystal_F_000 12716
_exptl_crystal_recrystallization_method 'Re-crystallisation from solvent: water'
_exptl_crystal_size_max 0.300
_exptl_crystal_size_mid 0.300
_exptl_crystal_size_min 0.200
_refine_diff_density_max 0.749
_refine_diff_density_min -1.081
_refine_diff_density_rms 0.056
_refine_ls_abs_structure_details
;
 Flack x determined using 5263 quotients [(I+)-(I-)]/[(I+)+(I-)]
 (Parsons, Flack and Wagner, Acta Cryst. B69 (2013) 249-259).
;
_refine_ls_abs_structure_Flack 0.015(8)
_refine_ls_extinction_method none
_refine_ls_goodness_of_fit_ref 0.923
_refine_ls_hydrogen_treatment constr
_refine_ls_matrix_type full
_refine_ls_number_parameters 407
_refine_ls_number_reflns 27154
_refine_ls_number_restraints 114
_refine_ls_restrained_S_all 0.924
_refine_ls_R_factor_all 0.0907
_refine_ls_R_factor_gt 0.0479
_refine_ls_shift/su_max 0.003
_refine_ls_shift/su_mean 0.000
_refine_ls_structure_factor_coef Fsqd
_refine_ls_weighting_details 'w=1/[\s^2^(Fo^2^)+(0.0428P)^2^] where P=(Fo^2^+2Fc^2^)/3'
_refine_ls_weighting_scheme calc
_refine_ls_wR_factor_gt 0.0941
_refine_ls_wR_factor_ref 0.1093
_reflns_Friedel_coverage 0.920
_reflns_Friedel_fraction_full 1.000
_reflns_Friedel_fraction_max 1.000
_reflns_number_gt 15051
_reflns_number_total 27154
_reflns_threshold_expression 'I > 2\s(I)'
_cod_data_source_file d0sc03925j2.cif
_cod_data_source_block 2L
_cod_original_cell_volume 70996(17)
_cod_database_code 1558864
_shelx_shelxl_version_number 2018/3
_shelx_space_group_comment
;
The symmetry employed for this shelxl refinement is uniquely defined
by the following loop, which should always be used as a source of
symmetry information in preference to the above space-group names.
They are only intended as comments.
;
_shelx_estimated_absorpt_t_min 0.858
_shelx_estimated_absorpt_t_max 0.902

loop_
_space_group_symop_operation_xyz
'x, y, z'
'-x+1/2, -y, z+1/2'
'-x, y+1/2, -z+1/2'
'x+1/2, -y+1/2, -z'
'z, x, y'
'z+1/2, -x+1/2, -y'
'-z+1/2, -x, y+1/2'
'-z, x+1/2, -y+1/2'
'y, z, x'
'-y, z+1/2, -x+1/2'
'y+1/2, -z+1/2, -x'
'-y+1/2, -z, x+1/2'
'x+1/2, y+1/2, z+1/2'
'-x+1, -y+1/2, z+1'
'-x+1/2, y+1, -z+1'
'x+1, -y+1, -z+1/2'
'z+1/2, x+1/2, y+1/2'
'z+1, -x+1, -y+1/2'
'-z+1, -x+1/2, y+1'
'-z+1/2, x+1, -y+1'
'y+1/2, z+1/2, x+1/2'
'-y+1/2, z+1, -x+1'
'y+1, -z+1, -x+1/2'
'-y+1, -z+1/2, x+1'

loop_
_atom_site_label
_atom_site_type_symbol
_atom_site_fract_x
_atom_site_fract_y
_atom_site_fract_z
_atom_site_U_iso_or_equiv
_atom_site_adp_type
_atom_site_occupancy
_atom_site_site_symmetry_order
_atom_site_calc_flag
_atom_site_refinement_flags_posn
_atom_site_refinement_flags_adp
_atom_site_refinement_flags_occupancy
_atom_site_disorder_assembly
_atom_site_disorder_group
C1 C 0.7990(3) 1.0645(2) 0.2857(3) 0.112(3) Uani 1 1 d . . . . .
C2 C 0.78898(18) 1.0946(2) 0.3051(2) 0.088(3) Uani 1 1 d . . . . .
H2 H 0.789235 1.089623 0.328765 0.105 Uiso 1 1 calc R U . . .
C3 C 0.8110(3) 1.1262(4) 0.2979(4) 0.137(4) Uani 1 1 d . U . . .
C4 C 0.8310(2) 1.0485(3) 0.3005(3) 0.122(4) Uani 1 1 d . . . . .
H4A H 0.836907 1.029444 0.287807 0.183 Uiso 1 1 calc R U . . .
H4B H 0.848724 1.064211 0.299862 0.183 Uiso 1 1 calc R U . . .
H4C H 0.827012 1.042101 0.322959 0.183 Uiso 1 1 calc R U . . .
C5 C 0.8037(2) 1.0720(2) 0.2488(2) 0.101(3) Uani 1 1 d . . . . .
H5A H 0.810013 1.052163 0.237545 0.151 Uiso 1 1 calc R U . . .
H5B H 0.783360 1.080061 0.239788 0.151 Uiso 1 1 calc R U . . .
H5C H 0.820570 1.088326 0.246178 0.151 Uiso 1 1 calc R U . . .
C6 C 0.6772(2) 1.0965(2) 0.2438(2) 0.084(2) Uani 1 1 d . . . . .
C7 C 0.6839(2) 1.1180(2) 0.2732(2) 0.079(2) Uani 1 1 d . . . . .
H7 H 0.704106 1.130492 0.269053 0.095 Uiso 1 1 calc R U . . .
C8 C 0.6553(2) 1.1425(3) 0.2767(2) 0.087(2) Uani 1 1 d . . . . .
C9 C 0.6466(2) 1.0762(2) 0.2472(2) 0.095(3) Uani 1 1 d . . . . .
H9A H 0.646749 1.065016 0.268037 0.142 Uiso 1 1 calc R U . . .
H9B H 0.627606 1.090230 0.245866 0.142 Uiso 1 1 calc R U . . .
H9C H 0.645781 1.060194 0.229702 0.142 Uiso 1 1 calc R U . . .
C10 C 0.6795(3) 1.1150(2) 0.2119(2) 0.109(3) Uani 1 1 d . . . . .
H10A H 0.699581 1.127486 0.211360 0.164 Uiso 1 1 calc R U . . .
H10B H 0.679199 1.099733 0.193808 0.164 Uiso 1 1 calc R U . . .
H10C H 0.661025 1.129769 0.209972 0.164 Uiso 1 1 calc R U . . .
C11 C 0.6962(2) 1.0172(2) 0.3500(2) 0.082(2) Uani 1 1 d . . . . .
C12 C 0.7018(2) 1.0526(2) 0.3634(2) 0.093(3) Uani 1 1 d . . . . .
H12 H 0.681978 1.065885 0.359745 0.111 Uiso 1 1 calc R U . . .
C13 C 0.7096(3) 1.0511(2) 0.4010(2) 0.097(3) Uani 1 1 d . . . . .
C14 C 0.7239(2) 0.9942(2) 0.3566(2) 0.103(3) Uani 1 1 d . . . . .
H14A H 0.744065 1.003527 0.348352 0.154 Uiso 1 1 calc R U . . .
H14B H 0.725867 0.990569 0.379890 0.154 Uiso 1 1 calc R U . . .
H14C H 0.719800 0.973560 0.345720 0.154 Uiso 1 1 calc R U . . .
C15 C 0.6648(2) 1.0030(2) 0.3627(2) 0.099(3) Uani 1 1 d . . . . .
H15A H 0.647011 1.018064 0.358347 0.148 Uiso 1 1 calc R U . . .
H15B H 0.660485 0.982430 0.351836 0.148 Uiso 1 1 calc R U . . .
H15C H 0.666552 0.999439 0.386006 0.148 Uiso 1 1 calc R U . . .
Au1 Au 0.76551(2) 1.000000 0.250000 0.08674(16) Uani 1 2 d S T P . .
Au2 Au 0.70272(2) 0.97889(2) 0.27931(2) 0.08083(11) Uani 1 1 d . . . . .
Co1 Co 0.72433(3) 1.06697(3) 0.29833(3) 0.0803(3) Uani 1 1 d . . . . .
N1 N 0.75591(15) 1.10311(16) 0.29488(17) 0.0850(19) Uani 1 1 d . . . . .
H1A H 0.756540 1.109962 0.274012 0.102 Uiso 1 1 calc R U . . .
H1B H 0.748807 1.119882 0.307183 0.102 Uiso 1 1 calc R U . . .
N2 N 0.68840(15) 1.09924(15) 0.30183(16) 0.0768(18) Uani 1 1 d . . . . .
H2A H 0.669718 1.088604 0.306389 0.092 Uiso 1 1 calc R U . . .
H2B H 0.692636 1.112793 0.318611 0.092 Uiso 1 1 calc R U . . .
N3 N 0.72905(16) 1.06699(16) 0.34618(15) 0.0770(18) Uani 1 1 d . . . . .
H3A H 0.747335 1.055997 0.351465 0.092 Uiso 1 1 calc R U . . .
H3B H 0.731552 1.087729 0.353012 0.092 Uiso 1 1 calc R U . . .
Na1 Na 0.74188(10) 1.24188(10) 0.25812(10) 0.137(3) Uani 1 3 d S TU P . .
Na2 Na 0.8198(2) 1.2035(2) 0.2798(3) 0.285(5) Uani 1 1 d D . . . .
Na3 Na 0.60573(9) 1.10573(9) 0.39427(9) 0.0919(17) Uani 1 3 d S T P . .
O1 O 0.8050(2) 1.14508(19) 0.2771(2) 0.125(3) Uani 1 1 d D U . . .
O2 O 0.83635(18) 1.12295(18) 0.3193(2) 0.127(2) Uani 1 1 d . U . . .
O3 O 0.65764(14) 1.16898(15) 0.26051(16) 0.0964(18) Uani 1 1 d . . . . .
O4 O 0.63218(14) 1.13551(14) 0.29482(15) 0.0888(16) Uani 1 1 d . . . . .
O5 O 0.68530(17) 1.04527(15) 0.41889(15) 0.0989(19) Uani 1 1 d . . . . .
O6 O 0.73644(18) 1.05568(15) 0.41054(16) 0.102(2) Uani 1 1 d . . . . .
O1W O 0.62723(15) 1.08885(15) 0.34428(15) 0.0998(19) Uani 1 1 d . U . . .
O2W O 0.61936(17) 1.05336(17) 0.41740(17) 0.116(2) Uani 1 1 d . U . . .
O3W O 0.8574(4) 1.1901(4) 0.3269(4) 0.313(9) Uani 1 1 d D U . . .
O4W O 0.8789(5) 1.2200(7) 0.2723(6) 0.510(18) Uani 1 1 d D U . . .
O5W O 0.8373(6) 1.2599(5) 0.2974(6) 0.448(14) Uani 1 1 d D U . . .
O6W O 0.7740(2) 1.2902(2) 0.2751(2) 0.176(3) Uani 1 1 d . U . . .
O7W O 0.69679(17) 1.26513(18) 0.28668(16) 0.124(2) Uani 1 1 d . U . . .
O8W O 0.75796(18) 1.14898(19) 0.2352(2) 0.140(3) Uani 1 1 d . U . . .
O9W O 0.79434(17) 1.04875(19) 0.37835(18) 0.130(2) Uani 1 1 d . U . . .
O10W O 0.84320(19) 1.0916(2) 0.3759(2) 0.150(3) Uani 1 1 d . U . . .
O11W O 0.6163(4) 1.000000 0.250000 0.236(8) Uani 1 2 d S TU P . .
O12W O 0.8167(3) 0.9888(3) 0.3787(3) 0.209(5) Uani 1 1 d . U . . .
O13W O 0.5740(2) 1.0206(2) 0.3902(2) 0.170(3) Uiso 1 1 d . . . . .
O14W O 0.6759(2) 1.0893(2) 0.4667(2) 0.181(4) Uiso 1 1 d . . . . .
O15W O 0.7732(3) 1.1331(3) 0.1734(3) 0.226(5) Uiso 1 1 d . . . . .
O16W O 0.8792(5) 0.9823(4) 0.2847(4) 0.341(9) Uiso 1 1 d . . . . .
O17W O 0.9439(7) 1.0334(6) 0.2570(8) 0.552(19) Uiso 1 1 d . . . . .
S1 S 0.76759(6) 1.03469(6) 0.29292(6) 0.0880(7) Uani 1 1 d . . . . .
S2 S 0.71460(5) 1.06972(5) 0.24472(6) 0.0848(6) Uani 1 1 d . . . . .
S3 S 0.68990(5) 1.02566(6) 0.30676(5) 0.0825(6) Uani 1 1 d . . . . .

loop_
_atom_site_aniso_label
_atom_site_aniso_U_11
_atom_site_aniso_U_22
_atom_site_aniso_U_33
_atom_site_aniso_U_23
_atom_site_aniso_U_13
_atom_site_aniso_U_12
C1 0.123(9) 0.089(7) 0.124(9) -0.014(6) -0.014(7) 0.001(6)
C2 0.062(5) 0.093(6) 0.109(7) -0.023(5) -0.011(5) -0.007(4)
C3 0.095(7) 0.156(10) 0.158(10) -0.086(8) 0.007(7) -0.033(7)
C4 0.067(6) 0.142(9) 0.156(10) -0.066(8) -0.028(6) 0.023(6)
C5 0.105(7) 0.099(7) 0.098(7) -0.019(6) 0.029(6) 0.013(5)
C6 0.084(6) 0.082(6) 0.087(6) -0.008(5) 0.005(5) 0.024(5)
C7 0.078(6) 0.078(6) 0.081(6) -0.008(5) -0.007(4) 0.008(4)
C8 0.081(6) 0.098(7) 0.082(6) -0.004(6) -0.004(5) 0.007(5)
C9 0.085(6) 0.082(6) 0.118(8) -0.021(5) -0.005(5) 0.005(5)
C10 0.134(9) 0.094(7) 0.100(8) -0.015(6) -0.020(6) 0.038(6)
C11 0.094(7) 0.074(5) 0.077(6) 0.006(4) -0.007(5) 0.001(5)
C12 0.095(7) 0.071(6) 0.113(8) -0.014(5) -0.021(6) 0.008(5)
C13 0.120(9) 0.098(7) 0.074(7) -0.024(5) -0.006(6) -0.004(6)
C14 0.120(8) 0.081(6) 0.108(7) 0.021(5) -0.042(6) 0.004(6)
C15 0.119(8) 0.087(6) 0.090(6) -0.006(5) -0.017(6) -0.005(6)
Au1 0.0742(3) 0.0864(4) 0.0996(4) -0.0193(3) 0.000 0.000
Au2 0.0779(2) 0.0789(2) 0.0856(2) -0.01115(18) -0.00317(18) -0.00147(17)
Co1 0.0758(7) 0.0785(8) 0.0865(8) -0.0114(6) -0.0008(6) 0.0004(6)
N1 0.074(5) 0.086(5) 0.095(5) 0.000(4) 0.000(4) -0.005(4)
N2 0.076(4) 0.072(4) 0.082(5) -0.021(4) 0.007(4) 0.004(3)
N3 0.086(5) 0.070(4) 0.075(4) 0.003(3) -0.007(4) -0.006(4)
Na1 0.137(3) 0.137(3) 0.137(3) 0.017(3) 0.017(3) -0.017(3)
Na2 0.208(8) 0.210(8) 0.436(15) 0.063(9) 0.058(9) 0.044(6)
Na3 0.0919(17) 0.0919(17) 0.0919(17) -0.0007(19) -0.0007(19) 0.0007(19)
O1 0.141(6) 0.105(5) 0.129(6) -0.005(4) -0.002(5) -0.023(5)
O2 0.112(6) 0.116(6) 0.153(7) -0.038(5) -0.013(5) -0.008(4)
O3 0.091(4) 0.087(4) 0.111(5) -0.005(4) 0.021(4) 0.017(3)
O4 0.082(4) 0.094(4) 0.091(4) 0.009(3) 0.014(3) 0.006(3)
O5 0.111(5) 0.098(5) 0.087(5) 0.000(3) 0.005(4) -0.003(4)
O6 0.118(6) 0.096(5) 0.093(5) -0.016(3) -0.029(4) -0.007(4)
O1W 0.096(4) 0.106(5) 0.098(5) 0.002(4) 0.008(3) -0.012(4)
O2W 0.115(5) 0.107(5) 0.126(6) -0.002(4) 0.016(4) -0.006(4)
O3W 0.297(18) 0.268(17) 0.37(2) -0.132(15) 0.065(16) -0.107(14)
O4W 0.49(3) 0.52(4) 0.52(4) 0.11(3) 0.23(3) -0.14(3)
O5W 0.43(3) 0.45(3) 0.47(3) 0.09(3) 0.02(3) -0.09(3)
O6W 0.163(8) 0.173(8) 0.191(9) 0.017(7) 0.020(7) -0.024(6)
O7W 0.119(6) 0.142(6) 0.111(5) 0.024(4) 0.009(4) -0.005(4)
O8W 0.120(6) 0.139(6) 0.161(7) 0.004(5) 0.019(5) -0.012(5)
O9W 0.108(5) 0.149(7) 0.132(6) -0.026(5) -0.019(5) 0.013(5)
O10W 0.127(7) 0.189(9) 0.134(7) -0.032(6) -0.014(5) 0.001(6)
O11W 0.172(13) 0.174(14) 0.36(2) 0.084(15) 0.000 0.000
O12W 0.198(10) 0.215(12) 0.213(11) 0.014(8) -0.013(8) 0.011(8)
S1 0.0783(14) 0.0877(16) 0.0979(17) -0.0100(13) -0.0051(12) 0.0043(12)
S2 0.0820(15) 0.0831(15) 0.0892(16) -0.0103(12) 0.0078(12) 0.0058(11)
S3 0.0803(15) 0.0789(15) 0.0883(16) -0.0040(12) -0.0038(11) 0.0027(11)

loop_
_atom_type_symbol
_atom_type_description
_atom_type_scat_dispersion_real
_atom_type_scat_dispersion_imag
_atom_type_scat_source
C C 0.0000 0.0005 'International Tables Vol C Tables 4.2.6.8 and 6.1.1.4'
H H 0.0000 0.0000 'International Tables Vol C Tables 4.2.6.8 and 6.1.1.4'
Au Au -0.4607 3.7997 'International Tables Vol C Tables 4.2.6.8 and 6.1.1.4'
Co Co 0.2248 0.3750 'International Tables Vol C Tables 4.2.6.8 and 6.1.1.4'
N N 0.0006 0.0010 'International Tables Vol C Tables 4.2.6.8 and 6.1.1.4'
Na Na 0.0109 0.0083 'International Tables Vol C Tables 4.2.6.8 and 6.1.1.4'
O O 0.0020 0.0019 'International Tables Vol C Tables 4.2.6.8 and 6.1.1.4'
S S 0.0473 0.0433 'International Tables Vol C Tables 4.2.6.8 and 6.1.1.4'

loop_
_geom_angle_atom_site_label_1
_geom_angle_atom_site_label_2
_geom_angle_atom_site_label_3
_geom_angle
_geom_angle_site_symmetry_1
_geom_angle_site_symmetry_3
_geom_angle_publ_flag
C2 C1 C5 112.5(8) . . ?
C2 C1 C4 111.0(8) . . ?
C5 C1 C4 110.5(9) . . ?
C2 C1 S1 105.8(7) . . ?
C5 C1 S1 112.4(7) . . ?
C4 C1 S1 104.4(7) . . ?
N1 C2 C1 107.0(7) . . ?
N1 C2 C3 106.0(9) . . ?
C1 C2 C3 113.9(8) . . ?
N1 C2 H2 109.9 . . ?
C1 C2 H2 109.9 . . ?
C3 C2 H2 109.9 . . ?
O1 C3 O2 133.3(13) . . ?
O1 C3 C2 123.1(11) . . ?
O2 C3 C2 103.4(13) . . ?
C1 C4 H4A 109.5 . . ?
C1 C4 H4B 109.5 . . ?
H4A C4 H4B 109.5 . . ?
C1 C4 H4C 109.5 . . ?
H4A C4 H4C 109.5 . . ?
H4B C4 H4C 109.5 . . ?
C1 C5 H5A 109.5 . . ?
C1 C5 H5B 109.5 . . ?
H5A C5 H5B 109.5 . . ?
C1 C5 H5C 109.5 . . ?
H5A C5 H5C 109.5 . . ?
H5B C5 H5C 109.5 . . ?
C9 C6 C10 113.8(8) . . ?
C9 C6 C7 113.4(7) . . ?
C10 C6 C7 112.5(8) . . ?
C9 C6 S2 110.6(6) . . ?
C10 C6 S2 105.0(6) . . ?
C7 C6 S2 100.2(6) . . ?
N2 C7 C6 111.5(7) . . ?
N2 C7 C8 112.0(7) . . ?
C6 C7 C8 108.3(7) . . ?
N2 C7 H7 108.3 . . ?
C6 C7 H7 108.3 . . ?
C8 C7 H7 108.3 . . ?
O4 C8 O3 124.6(8) . . ?
O4 C8 C7 118.9(9) . . ?
O3 C8 C7 116.4(9) . . ?
C6 C9 H9A 109.5 . . ?
C6 C9 H9B 109.5 . . ?
H9A C9 H9B 109.5 . . ?
C6 C9 H9C 109.5 . . ?
H9A C9 H9C 109.5 . . ?
H9B C9 H9C 109.5 . . ?
C6 C10 H10A 109.5 . . ?
C6 C10 H10B 109.5 . . ?
H10A C10 H10B 109.5 . . ?
C6 C10 H10C 109.5 . . ?
H10A C10 H10C 109.5 . . ?
H10B C10 H10C 109.5 . . ?
C14 C11 C15 110.1(7) . . ?
C14 C11 C12 114.1(7) . . ?
C15 C11 C12 111.3(8) . . ?
C14 C11 S3 113.5(6) . . ?
C15 C11 S3 106.7(6) . . ?
C12 C11 S3 100.7(6) . . ?
N3 C12 C11 108.6(7) . . ?
N3 C12 C13 109.7(8) . . ?
C11 C12 C13 109.7(7) . . ?
N3 C12 H12 109.6 . . ?
C11 C12 H12 109.6 . . ?
C13 C12 H12 109.6 . . ?
O6 C13 O5 124.8(10) . . ?
O6 C13 C12 120.4(10) . . ?
O5 C13 C12 114.8(10) . . ?
C11 C14 H14A 109.5 . . ?
C11 C14 H14B 109.5 . . ?
H14A C14 H14B 109.5 . . ?
C11 C14 H14C 109.5 . . ?
H14A C14 H14C 109.5 . . ?
H14B C14 H14C 109.5 . . ?
C11 C15 H15A 109.5 . . ?
C11 C15 H15B 109.5 . . ?
H15A C15 H15B 109.5 . . ?
C11 C15 H15C 109.5 . . ?
H15A C15 H15C 109.5 . . ?
H15B C15 H15C 109.5 . . ?
S1 Au1 S1 175.70(12) . 16_465 ?
S1 Au1 Au2 99.43(6) . 16_465 ?
S1 Au1 Au2 84.33(6) 16_465 16_465 ?
S1 Au1 Au2 84.33(6) . . ?
S1 Au1 Au2 99.43(6) 16_465 . ?
Au2 Au1 Au2 59.810(17) 16_465 . ?
S2 Au2 S3 175.89(9) 16_465 . ?
S2 Au2 Au2 99.23(6) 16_465 16_465 ?
S3 Au2 Au2 84.80(6) . 16_465 ?
S2 Au2 Au1 83.95(6) 16_465 . ?
S3 Au2 Au1 98.87(6) . . ?
Au2 Au2 Au1 60.094(8) 16_465 . ?
N3 Co1 N1 90.4(3) . . ?
N3 Co1 N2 90.0(3) . . ?
N1 Co1 N2 89.5(3) . . ?
N3 Co1 S1 91.2(2) . . ?
N1 Co1 S1 85.2(2) . . ?
N2 Co1 S1 174.6(2) . . ?
N3 Co1 S3 84.7(2) . . ?
N1 Co1 S3 175.0(2) . . ?
N2 Co1 S3 91.4(2) . . ?
S1 Co1 S3 93.91(10) . . ?
N3 Co1 S2 174.5(2) . . ?
N1 Co1 S2 90.5(2) . . ?
N2 Co1 S2 84.6(2) . . ?
S1 Co1 S2 94.25(9) . . ?
S3 Co1 S2 94.45(9) . . ?
C2 N1 Co1 114.1(5) . . ?
C2 N1 H1A 108.7 . . ?
Co1 N1 H1A 108.7 . . ?
C2 N1 H1B 108.7 . . ?
Co1 N1 H1B 108.7 . . ?
H1A N1 H1B 107.6 . . ?
C7 N2 Co1 113.6(5) . . ?
C7 N2 H2A 108.9 . . ?
Co1 N2 H2A 108.9 . . ?
C7 N2 H2B 108.9 . . ?
Co1 N2 H2B 108.9 . . ?
H2A N2 H2B 107.7 . . ?
C12 N3 Co1 114.2(5) . . ?
C12 N3 H3A 108.7 . . ?
Co1 N3 H3A 108.7 . . ?
C12 N3 H3B 108.7 . . ?
Co1 N3 H3B 108.7 . . ?
H3A N3 H3B 107.6 . . ?
O7W Na1 O7W 97.2(3) 8_656 11_466 ?
O7W Na1 O7W 97.2(3) 8_656 . ?
O7W Na1 O7W 97.2(3) 11_466 . ?
O7W Na1 O6W 172.7(4) 8_656 . ?
O7W Na1 O6W 87.8(3) 11_466 . ?
O7W Na1 O6W 87.4(3) . . ?
O7W Na1 O6W 87.4(3) 8_656 8_656 ?
O7W Na1 O6W 172.7(4) 11_466 8_656 ?
O7W Na1 O6W 87.9(3) . 8_656 ?
O6W Na1 O6W 87.1(4) . 8_656 ?
O7W Na1 O6W 87.9(3) 8_656 11_466 ?
O7W Na1 O6W 87.4(3) 11_466 11_466 ?
O7W Na1 O6W 172.7(4) . 11_466 ?
O6W Na1 O6W 87.1(4) . 11_466 ?
O6W Na1 O6W 87.1(4) 8_656 11_466 ?
O7W Na1 Na2 101.1(2) 8_656 . ?
O7W Na1 Na2 41.8(2) 11_466 . ?
O7W Na1 Na2 136.6(3) . . ?
O6W Na1 Na2 79.2(3) . . ?
O6W Na1 Na2 131.7(4) 8_656 . ?
O6W Na1 Na2 46.5(3) 11_466 . ?
O7W Na1 Na2 41.8(2) 8_656 11_466 ?
O7W Na1 Na2 136.6(3) 11_466 11_466 ?
O7W Na1 Na2 101.1(2) . 11_466 ?
O6W Na1 Na2 131.7(4) . 11_466 ?
O6W Na1 Na2 46.5(3) 8_656 11_466 ?
O6W Na1 Na2 79.2(3) 11_466 11_466 ?
Na2 Na1 Na2 118.68(7) . 11_466 ?
O7W Na1 Na2 136.6(3) 8_656 8_656 ?
O7W Na1 Na2 101.1(2) 11_466 8_656 ?
O7W Na1 Na2 41.8(2) . 8_656 ?
O6W Na1 Na2 46.5(3) . 8_656 ?
O6W Na1 Na2 79.2(3) 8_656 8_656 ?
O6W Na1 Na2 131.7(4) 11_466 8_656 ?
Na2 Na1 Na2 118.68(7) . 8_656 ?
Na2 Na1 Na2 118.68(7) 11_466 8_656 ?
O7W Na2 O1 87.2(4) 11_466 . ?
O7W Na2 O5W 89.9(7) 11_466 . ?
O1 Na2 O5W 165.6(8) . . ?
O7W Na2 O3W 106.9(6) 11_466 . ?
O1 Na2 O3W 88.4(4) . . ?
O5W Na2 O3W 78.9(7) . . ?
O7W Na2 O4W 150.6(9) 11_466 . ?
O1 Na2 O4W 119.1(8) . . ?
O5W Na2 O4W 61.3(8) . . ?
O3W Na2 O4W 64.4(7) . . ?
O7W Na2 O6W 81.7(4) 11_466 11_466 ?
O1 Na2 O6W 99.8(5) . 11_466 ?
O5W Na2 O6W 93.7(6) . 11_466 ?
O3W Na2 O6W 168.5(6) . 11_466 ?
O4W Na2 O6W 104.3(7) . 11_466 ?
O7W Na2 Na1 40.1(2) 11_466 . ?
O1 Na2 Na1 101.0(4) . . ?
O5W Na2 Na1 85.7(6) . . ?
O3W Na2 Na1 143.9(5) . . ?
O4W Na2 Na1 133.6(7) . . ?
O6W Na2 Na1 42.5(2) 11_466 . ?
O1W Na3 O1W 92.3(3) . 8_656 ?
O1W Na3 O1W 92.3(3) . 11_466 ?
O1W Na3 O1W 92.3(3) 8_656 11_466 ?
O1W Na3 O2W 90.9(2) . 11_466 ?
O1W Na3 O2W 176.1(3) 8_656 11_466 ?
O1W Na3 O2W 89.6(2) 11_466 11_466 ?
O1W Na3 O2W 176.1(3) . 8_656 ?
O1W Na3 O2W 89.6(2) 8_656 8_656 ?
O1W Na3 O2W 90.9(2) 11_466 8_656 ?
O2W Na3 O2W 87.0(3) 11_466 8_656 ?
O1W Na3 O2W 89.6(2) . . ?
O1W Na3 O2W 90.9(2) 8_656 . ?
O1W Na3 O2W 176.1(3) 11_466 . ?
O2W Na3 O2W 87.0(3) 11_466 . ?
O2W Na3 O2W 87.0(3) 8_656 . ?
C3 O1 Na2 123.7(9) . . ?
Na1 O6W Na2 91.0(4) . 8_656 ?
Na1 O7W Na2 98.1(4) . 8_656 ?
C1 S1 Co1 100.5(4) . . ?
C1 S1 Au1 109.1(4) . . ?
Co1 S1 Au1 114.93(10) . . ?
C6 S2 Co1 101.2(3) . . ?
C6 S2 Au2 109.1(3) . 16_465 ?
Co1 S2 Au2 114.80(11) . 16_465 ?
C11 S3 Co1 101.8(3) . . ?
C11 S3 Au2 106.7(3) . . ?
Co1 S3 Au2 114.53(10) . . ?

loop_
_geom_bond_atom_site_label_1
_geom_bond_atom_site_label_2
_geom_bond_distance
_geom_bond_site_symmetry_2
_geom_bond_publ_flag
C1 C2 1.539(13) . ?
C1 C5 1.571(13) . ?
C1 C4 1.604(13) . ?
C1 S1 1.818(11) . ?
C2 N1 1.476(10) . ?
C2 C3 1.620(16) . ?
C2 H2 1.0000 . ?
C3 O1 1.190(17) . ?
C3 O2 1.381(15) . ?
C4 H4A 0.9800 . ?
C4 H4B 0.9800 . ?
C4 H4C 0.9800 . ?
C5 H5A 0.9800 . ?
C5 H5B 0.9800 . ?
C5 H5C 0.9800 . ?
C6 C9 1.528(12) . ?
C6 C10 1.534(13) . ?
C6 C7 1.534(11) . ?
C6 S2 1.904(8) . ?
C7 N2 1.429(10) . ?
C7 C8 1.566(12) . ?
C7 H7 1.0000 . ?
C8 O4 1.249(10) . ?
C8 O3 1.289(10) . ?
C9 H9A 0.9800 . ?
C9 H9B 0.9800 . ?
C9 H9C 0.9800 . ?
C10 H10A 0.9800 . ?
C10 H10B 0.9800 . ?
C10 H10C 0.9800 . ?
C11 C14 1.518(11) . ?
C11 C15 1.521(12) . ?
C11 C12 1.583(11) . ?
C11 S3 1.844(8) . ?
C12 N3 1.462(11) . ?
C12 C13 1.589(13) . ?
C12 H12 1.0000 . ?
C13 O6 1.197(11) . ?
C13 O5 1.272(12) . ?
C14 H14A 0.9800 . ?
C14 H14B 0.9800 . ?
C14 H14C 0.9800 . ?
C15 H15A 0.9800 . ?
C15 H15B 0.9800 . ?
C15 H15C 0.9800 . ?
Au1 S1 2.287(2) . ?
Au1 S1 2.287(2) 16_465 ?
Au1 Au2 2.9994(6) 16_465 ?
Au1 Au2 2.9995(6) . ?
Au2 S2 2.299(2) 16_465 ?
Au2 S3 2.307(2) . ?
Au2 Au2 2.9908(8) 16_465 ?
Co1 N3 1.991(6) . ?
Co1 N1 1.992(6) . ?
Co1 N2 2.005(6) . ?
Co1 S1 2.246(3) . ?
Co1 S3 2.254(3) . ?
Co1 S2 2.259(3) . ?
N1 H1A 0.9100 . ?
N1 H1B 0.9100 . ?
N2 H2A 0.9100 . ?
N2 H2B 0.9100 . ?
N3 H3A 0.9100 . ?
N3 H3B 0.9100 . ?
Na1 O7W 2.411(8) 8_656 ?
Na1 O7W 2.411(8) 11_466 ?
Na1 O7W 2.411(8) . ?
Na1 O6W 2.505(10) . ?
Na1 O6W 2.505(10) 8_656 ?
Na1 O6W 2.505(10) 11_466 ?
Na1 Na2 3.706(9) . ?
Na1 Na2 3.706(9) 11_466 ?
Na1 Na2 3.706(9) 8_656 ?
Na2 O7W 2.496(11) 11_466 ?
Na2 O1 2.500(10) . ?
Na2 O5W 2.552(18) . ?
Na2 O3W 2.559(16) . ?
Na2 O4W 2.561(17) . ?
Na2 O6W 2.689(14) 11_466 ?
Na3 O1W 2.359(7) . ?
Na3 O1W 2.359(7) 8_656 ?
Na3 O1W 2.359(7) 11_466 ?
Na3 O2W 2.437(8) 11_466 ?
Na3 O2W 2.437(8) 8_656 ?
Na3 O2W 2.437(8) . ?

loop_
_geom_torsion_atom_site_label_1
_geom_torsion_atom_site_label_2
_geom_torsion_atom_site_label_3
_geom_torsion_atom_site_label_4
_geom_torsion
_geom_torsion_site_symmetry_1
_geom_torsion_site_symmetry_2
_geom_torsion_site_symmetry_3
_geom_torsion_site_symmetry_4
_geom_torsion_publ_flag
C5 C1 C2 N1 68.5(10) . . . . ?
C4 C1 C2 N1 -167.1(8) . . . . ?
S1 C1 C2 N1 -54.5(9) . . . . ?
C5 C1 C2 C3 -48.3(12) . . . . ?
C4 C1 C2 C3 76.0(12) . . . . ?
S1 C1 C2 C3 -171.4(9) . . . . ?
N1 C2 C3 O1 -28.3(15) . . . . ?
C1 C2 C3 O1 89.2(15) . . . . ?
N1 C2 C3 O2 155.3(8) . . . . ?
C1 C2 C3 O2 -87.2(10) . . . . ?
C9 C6 C7 N2 61.3(9) . . . . ?
C10 C6 C7 N2 -167.7(7) . . . . ?
S2 C6 C7 N2 -56.6(8) . . . . ?
C9 C6 C7 C8 -62.4(10) . . . . ?
C10 C6 C7 C8 68.7(10) . . . . ?
S2 C6 C7 C8 179.7(7) . . . . ?
N2 C7 C8 O4 -29.7(11) . . . . ?
C6 C7 C8 O4 93.6(10) . . . . ?
N2 C7 C8 O3 149.7(8) . . . . ?
C6 C7 C8 O3 -87.0(10) . . . . ?
C14 C11 C12 N3 64.6(10) . . . . ?
C15 C11 C12 N3 -170.1(7) . . . . ?
S3 C11 C12 N3 -57.4(7) . . . . ?
C14 C11 C12 C13 -55.3(11) . . . . ?
C15 C11 C12 C13 69.9(10) . . . . ?
S3 C11 C12 C13 -177.3(7) . . . . ?
N3 C12 C13 O6 -13.0(12) . . . . ?
C11 C12 C13 O6 106.2(11) . . . . ?
N3 C12 C13 O5 166.3(8) . . . . ?
C11 C12 C13 O5 -74.4(11) . . . . ?
C1 C2 N1 Co1 53.9(9) . . . . ?
C3 C2 N1 Co1 175.9(6) . . . . ?
C6 C7 N2 Co1 57.6(8) . . . . ?
C8 C7 N2 Co1 179.1(5) . . . . ?
C11 C12 N3 Co1 55.1(8) . . . . ?
C13 C12 N3 Co1 175.1(5) . . . . ?
O2 C3 O1 Na2 -34(2) . . . . ?
C2 C3 O1 Na2 150.7(7) . . . . ?
C2 C1 S1 Co1 32.5(7) . . . . ?
C5 C1 S1 Co1 -90.6(7) . . . . ?
C4 C1 S1 Co1 149.7(6) . . . . ?
C2 C1 S1 Au1 153.6(6) . . . . ?
C5 C1 S1 Au1 30.6(8) . . . . ?
C4 C1 S1 Au1 -89.2(6) . . . . ?
C14 C11 S3 Co1 -86.4(6) . . . . ?
C15 C11 S3 Co1 152.1(5) . . . . ?
C12 C11 S3 Co1 35.9(6) . . . . ?
C14 C11 S3 Au2 33.9(7) . . . . ?
C15 C11 S3 Au2 -87.5(6) . . . . ?
C12 C11 S3 Au2 156.3(5) . . . . ?
